data_4024209
loop_
_publ_author_name
'Chinnasamy Muthiah'
'Marcin Ptaszek'
'Tien M. Nguyen'
'Kyle M. Flack'
'Jonathan S. Lindsey'

_publ_contact_author_email jlindsey@ncsu.edu
_publ_contact_author_fax 919-513-2830
_publ_contact_author_name 'Jonathan S. Lindsey'
_publ_contact_author_phone 919-515-6406
_publ_section_title
;
 Two Complementary Routes to 7-Substituted Chlorins.
 Partial Mimics of Chlorophyll b
;
_journal_name_full 'Journal of Organic Chemistry'
_journal_page_first 7736
_journal_page_last 7749
_journal_paper_doi 10.1021/jo701500d
_journal_volume 72
_journal_year 2007
_chemical_formula_moiety 'C30 H24 Br Cl3 N4 Zn '
_chemical_formula_sum 'C30 H24 Br Cl3 N4 Zn'
_chemical_formula_weight 692.18
_chemical_name_systematic ZnC-Br7T10
_space_group_IT_number 2
_symmetry_cell_setting triclinic
_symmetry_space_group_name_Hall '-P 1'
_symmetry_space_group_name_H-M 'P -1'
_cell_angle_alpha 76.1630(19)
_cell_angle_beta 77.145(2)
_cell_angle_gamma 78.0220(18)
_cell_formula_units_Z 2
_cell_length_a 9.7091(4)
_cell_length_b 9.8972(3)
_cell_length_c 15.0704(5)
_cell_measurement_reflns_used 9918
_cell_measurement_temperature 110
_cell_measurement_theta_max 33.44
_cell_measurement_theta_min 2.37
_cell_volume 1352.55(8)
_computing_cell_refinement SAINT+
_computing_data_collection Apex2
_computing_data_reduction SAINT+
_computing_molecular_graphics NRCVAX
_computing_publication_material cif2tables.py
_computing_structure_refinement 'NRCVAX LSTSQ'
_computing_structure_solution SIR97
_diffrn_ambient_temperature 110
_diffrn_measured_fraction_theta_full 0.96
_diffrn_measurement_device 'Bruker-Nonius X8 Apex2'
_diffrn_measurement_method 'omega and phi scans'
_diffrn_radiation_monochromator graphite
_diffrn_radiation_source 'xray tube'
_diffrn_radiation_type 'Molybdenum K\a'
_diffrn_radiation_wavelength 0.71073
_diffrn_reflns_av_R_equivalents 0.037
_diffrn_reflns_limit_h_max 15
_diffrn_reflns_limit_h_min -15
_diffrn_reflns_limit_k_max 15
_diffrn_reflns_limit_k_min -15
_diffrn_reflns_limit_l_max 24
_diffrn_reflns_limit_l_min -24
_diffrn_reflns_number 67870
_diffrn_reflns_theta_full 35.00
_diffrn_reflns_theta_max 35.00
_diffrn_reflns_theta_min 0.96
_exptl_absorpt_coefficient_mu 2.72
_exptl_absorpt_correction_T_max 1.0000
_exptl_absorpt_correction_T_min 0.6346
_exptl_absorpt_correction_type multi-scan
_exptl_absorpt_process_details SADABS
_exptl_crystal_colour 'dark red'
_exptl_crystal_density_diffrn 1.700
_exptl_crystal_description plate
_exptl_crystal_F_000 697.37
_exptl_crystal_size_max 0.42
_exptl_crystal_size_mid 0.16
_exptl_crystal_size_min 0.02
_refine_diff_density_max 0.80
_refine_diff_density_min -0.92
_refine_ls_extinction_method none
_refine_ls_goodness_of_fit_ref 1.20
_refine_ls_hydrogen_treatment constr
_refine_ls_matrix_type full
_refine_ls_number_parameters 352
_refine_ls_number_reflns 8914
_refine_ls_R_factor_all 0.072
_refine_ls_R_factor_gt 0.043
_refine_ls_shift/su_max 0.001
_refine_ls_structure_factor_coef F
_refine_ls_weighting_details '1/(\s^2^(F)+0.0004F^2^) '
_refine_ls_weighting_scheme sigma
_refine_ls_wR_factor_all 0.043
_refine_ls_wR_factor_ref 0.042
_reflns_number_gt 8919
_reflns_number_total 11398
_reflns_threshold_expression 'Inet > 1.0\s(Inet)'
_cod_data_source_file jo701500d-File002.cif
_cod_data_source_block x07087
_cod_depositor_comments
;
 Changing the _atom_site_occupancy data item value from '.' to '1'
 for all fully occupied atom sites.

 Antanas Vaitkus,
 2017-02-19
;
_cod_original_formula_sum 'C30 H24 Br Cl3 N4 Zn '
_cod_database_code 4024209

loop_
_symmetry_equiv_pos_as_xyz
x,y,z
-x,-y,-z

loop_
_atom_site_label
_atom_site_fract_x
_atom_site_fract_y
_atom_site_fract_z
_atom_site_U_iso_or_equiv
_atom_site_adp_type
_atom_site_calc_flag
_atom_site_refinement_flags
_atom_site_type_symbol
_atom_site_occupancy
Zn1 0.860912(20) 0.02009(2) 0.941256(14) 0.01224(9) Uani ? . Zn 1
N1 1.01771(15) -0.15355(16) 0.94975(10) 0.0127(6) Uani ? . N 1
N2 0.74290(15) -0.07097(15) 1.06374(10) 0.0117(6) Uani ? . N 1
N3 0.69933(15) 0.18405(15) 0.92843(10) 0.0120(6) Uani ? . N 1
N4 0.96731(15) 0.09756(16) 0.80672(10) 0.0127(6) Uani ? . N 1
C1 1.13127(17) -0.18446(19) 0.88108(12) 0.0123(8) Uani ? . C 1
C2 1.20438(18) -0.32489(20) 0.90809(13) 0.0152(8) Uani ? . C 1
C3 1.13234(18) -0.38202(19) 0.99204(12) 0.0145(8) Uani ? . C 1
C4 1.01323(18) -0.27614(19) 1.01760(12) 0.0129(8) Uani ? . C 1
C5 0.90374(18) -0.29887(19) 1.09246(12) 0.0131(8) Uani ? . C 1
C6 0.77678(17) -0.20542(18) 1.11296(11) 0.0118(8) Uani ? . C 1
C7 0.65899(18) -0.23522(19) 1.18621(12) 0.0132(8) Uani ? . C 1
Br1 0.650873(19) -0.407833(19) 1.271016(12) 0.01638(8) Uani ? . Br 1
C8 0.55434(18) -0.11954(19) 1.18267(12) 0.0134(8) Uani ? . C 1
C9 0.60941(17) -0.01676(19) 1.10630(11) 0.0121(8) Uani ? . C 1
C10 0.53590(17) 0.12129(18) 1.07768(12) 0.0116(7) Uani ? . C 1
C11 0.57871(17) 0.21331(18) 0.99522(12) 0.0123(8) Uani ? . C 1
C12 0.50733(18) 0.35434(19) 0.96506(12) 0.0145(8) Uani ? . C 1
C13 0.58235(18) 0.40807(19) 0.88152(12) 0.0146(8) Uani ? . C 1
C14 0.70180(18) 0.30085(18) 0.85949(12) 0.0126(8) Uani ? . C 1
C15 0.80447(19) 0.31879(19) 0.77758(12) 0.0148(8) Uani ? . C 1
C16 0.92491(18) 0.22483(19) 0.75305(12) 0.0138(8) Uani ? . C 1
C17 1.03218(19) 0.2529(2) 0.66438(12) 0.0173(8) Uani ? . C 1
C18 1.11807(18) 0.10693(19) 0.65696(12) 0.0146(8) Uani ? . C 1
C19 1.08663(17) 0.02885(19) 0.75814(12) 0.0128(8) Uani ? . C 1
C20 1.16283(17) -0.09807(19) 0.79315(12) 0.0137(8) Uani ? . C 1
C21 1.0538(2) 0.0359(2) 0.59900(13) 0.0217(10) Uani ? . C 1
C22 1.27684(19) 0.1100(2) 0.61655(13) 0.0176(9) Uani ? . C 1
C23 0.40634(17) 0.17243(18) 1.14389(12) 0.0122(7) Uani ? . C 1
C24 0.41664(18) 0.17173(20) 1.23458(12) 0.0154(8) Uani ? . C 1
C25 0.29882(20) 0.2246(2) 1.29612(13) 0.0182(8) Uani ? . C 1
C26 0.16704(19) 0.27820(20) 1.26883(13) 0.0164(8) Uani ? . C 1
C27 0.15657(18) 0.27732(20) 1.17854(13) 0.0159(8) Uani ? . C 1
C28 0.27415(18) 0.22504(19) 1.11718(12) 0.0140(8) Uani ? . C 1
C29 0.0401(2) 0.3375(2) 1.33437(14) 0.0238(9) Uani ? . C 1
H2 1.289 -0.370 0.873 0.0249 Uiso ? . H 1
H3 1.156 -0.475 1.028 0.0239 Uiso ? . H 1
H5 0.916 -0.388 1.135 0.0228 Uiso ? . H 1
H8 0.463 -0.109 1.223 0.0229 Uiso ? . H 1
H12 0.422 0.402 0.998 0.0240 Uiso ? . H 1
H13 0.561 0.500 0.844 0.0242 Uiso ? . H 1
H15 0.788 0.406 0.734 0.0240 Uiso ? . H 1
H17a 0.985 0.292 0.612 0.0257 Uiso ? . H 1
H17b 1.093 0.316 0.668 0.0257 Uiso ? . H 1
H20 1.248 -0.132 0.753 0.0234 Uiso ? . H 1
H21a 0.954 0.034 0.625 0.0322 Uiso ? . H 1
H21b 1.064 0.088 0.536 0.0322 Uiso ? . H 1
H21c 1.103 -0.059 0.600 0.0322 Uiso ? . H 1
H22a 1.316 0.154 0.653 0.0269 Uiso ? . H 1
H22b 1.327 0.015 0.617 0.0269 Uiso ? . H 1
H22c 1.287 0.163 0.554 0.0269 Uiso ? . H 1
H24 0.506 0.134 1.255 0.0248 Uiso ? . H 1
H25 0.309 0.223 1.358 0.0275 Uiso ? . H 1
H27 0.066 0.313 1.158 0.0253 Uiso ? . H 1
H28 0.264 0.226 1.055 0.0238 Uiso ? . H 1
H29a 0.067 0.330 1.393 0.0317 Uiso ? . H 1
H29b 0.009 0.435 1.309 0.0317 Uiso ? . H 1
H29c -0.037 0.285 1.343 0.0317 Uiso ? . H 1
H1s 0.505 0.323 0.560 0.0305 Uiso ? . H 1
C1s 0.5952(2) 0.2907(2) 0.52449(13) 0.0221(9) Uani ? . C 1
Cl1s 0.71127(6) 0.40979(7) 0.51571(4) 0.0353(3) Uani ? . Cl 1
Cl2s 0.66030(6) 0.12100(6) 0.58216(4) 0.0322(3) Uani ? . Cl 1
Cl3s 0.56934(6) 0.28571(6) 0.41328(4) 0.0291(3) Uani ? . Cl 1

loop_
_atom_site_aniso_label
_atom_site_aniso_U_11
_atom_site_aniso_U_22
_atom_site_aniso_U_33
_atom_site_aniso_U_12
_atom_site_aniso_U_13
_atom_site_aniso_U_23
_atom_site_aniso_type_symbol
Zn1 0.00891(9) 0.00999(10) 0.01452(10) 0.00219(7) -0.00005(7) -0.00132(7) Zn
N1 0.0109(6) 0.0101(7) 0.0149(7) 0.0009(5) -0.0012(5) -0.0015(5) N
N2 0.0104(6) 0.0090(7) 0.0135(6) 0.0024(5) -0.0012(5) -0.0025(5) N
N3 0.0108(6) 0.0095(7) 0.0144(7) 0.0016(5) -0.0019(5) -0.0027(5) N
N4 0.0097(6) 0.0119(7) 0.0142(7) 0.0015(5) -0.0007(5) -0.0025(5) N
C1 0.0079(7) 0.0128(8) 0.0165(8) -0.0002(6) -0.0013(6) -0.0057(6) C
C2 0.0089(7) 0.0160(9) 0.0196(8) 0.0037(6) -0.0021(6) -0.0070(7) C
C3 0.0132(8) 0.0089(8) 0.0196(8) 0.0031(6) -0.0043(6) -0.0024(6) C
C4 0.0118(7) 0.0103(8) 0.0163(8) 0.0015(6) -0.0038(6) -0.0040(6) C
C5 0.0129(8) 0.0100(8) 0.0154(8) 0.0015(6) -0.0049(6) -0.0015(6) C
C6 0.0122(8) 0.0092(8) 0.0130(7) 0.0004(6) -0.0034(6) -0.0014(6) C
C7 0.0150(8) 0.0100(8) 0.0128(7) -0.0015(6) -0.0017(6) -0.0002(6) C
Br1 0.01908(9) 0.01179(9) 0.01492(9) -0.00091(6) -0.00057(6) -0.00001(6) Br
C8 0.0114(7) 0.0143(9) 0.0129(7) -0.0014(6) 0.0009(6) -0.0033(6) C
C9 0.0099(7) 0.0127(8) 0.0128(7) 0.0003(6) -0.0017(6) -0.0032(6) C
C10 0.0089(7) 0.0109(8) 0.0153(8) 0.0002(6) -0.0024(6) -0.0047(6) C
C11 0.0095(7) 0.0107(8) 0.0163(8) 0.0014(6) -0.0030(6) -0.0042(6) C
C12 0.0121(8) 0.0108(8) 0.0190(8) 0.0017(6) -0.0023(6) -0.0037(6) C
C13 0.0119(8) 0.0104(8) 0.0202(9) 0.0016(6) -0.0038(6) -0.0025(7) C
C14 0.0110(7) 0.0102(8) 0.0157(8) 0.0006(6) -0.0029(6) -0.0026(6) C
C15 0.0138(8) 0.0127(9) 0.0156(8) -0.0002(6) -0.0024(6) -0.0005(6) C
C16 0.0129(8) 0.0132(8) 0.0141(8) -0.0017(6) -0.0006(6) -0.0024(6) C
C17 0.0158(8) 0.0156(9) 0.0158(8) 0.0010(7) 0.0009(7) -0.0006(7) C
C18 0.0124(8) 0.0153(9) 0.0146(8) -0.0008(6) 0.0000(6) -0.0040(7) C
C19 0.0097(7) 0.0135(8) 0.0152(8) -0.0018(6) -0.0002(6) -0.0048(6) C
C20 0.0084(7) 0.0145(9) 0.0174(8) 0.0004(6) 0.0014(6) -0.0073(7) C
C21 0.0213(9) 0.0264(11) 0.0190(9) -0.0052(8) -0.0051(7) -0.0050(8) C
C22 0.0136(8) 0.0197(10) 0.0173(8) -0.0025(7) 0.0021(7) -0.0046(7) C
C23 0.0100(7) 0.0102(8) 0.0149(8) -0.0001(6) -0.0002(6) -0.0030(6) C
C24 0.0117(8) 0.0165(9) 0.0162(8) 0.0016(6) -0.0035(6) -0.0025(7) C
C25 0.0181(9) 0.0187(10) 0.0157(8) 0.0019(7) -0.0011(7) -0.0053(7) C
C26 0.0137(8) 0.0123(9) 0.0189(8) -0.0003(6) 0.0034(7) -0.0024(7) C
C27 0.0089(7) 0.0142(9) 0.0228(9) 0.0005(6) -0.0023(6) -0.0027(7) C
C28 0.0112(7) 0.0135(9) 0.0168(8) -0.0007(6) -0.0018(6) -0.0038(6) C
C29 0.0173(9) 0.0216(11) 0.0262(10) 0.0018(7) 0.0073(7) -0.0074(8) C
C1s 0.0186(9) 0.0236(11) 0.0188(9) 0.0046(7) -0.0013(7) -0.0029(8) C
Cl1s 0.0330(3) 0.0380(3) 0.0372(3) -0.0068(2) -0.0089(2) -0.0088(2) Cl
Cl2s 0.0277(3) 0.0309(3) 0.0241(2) 0.0089(2) 0.00018(20) 0.0045(2) Cl
Cl3s 0.0404(3) 0.0229(3) 0.0229(2) -0.0035(2) -0.0084(2) -0.00111(19) Cl

loop_
_atom_type_symbol
_atom_type_description
_atom_type_scat_dispersion_real
_atom_type_scat_dispersion_imag
_atom_type_scat_source
C ? 0.003 0.002 'International Tables Vol. IV Table 2.2B'
H ? 0.000 0.000 'International Tables Vol. IV Table 2.2B'
Br ? -0.290 2.460 'International Tables Vol. IV Table 2.2B'
Cl ? 0.148 0.159 'International Tables Vol. IV Table 2.2B'
N ? 0.006 0.003 'International Tables Vol. IV Table 2.2B'
Zn ? 0.284 1.430 'International Tables Vol. IV Table 2.2B'

loop_
_geom_angle_atom_site_label_1
_geom_angle_atom_site_label_2
_geom_angle_atom_site_label_3
_geom_angle
_geom_angle_site_symmetry_1
_geom_angle_site_symmetry_2
_geom_angle_site_symmetry_3
_geom_angle_publ_flag
N1 Zn1 N2 90.39(6) ? ? ? ?
N1 Zn1 N3 175.92(6) ? ? ? ?
N1 Zn1 N4 89.08(6) ? ? ? ?
N2 Zn1 N3 89.32(6) ? ? ? ?
N2 Zn1 N4 171.78(6) ? ? ? ?
N3 Zn1 N4 90.61(6) ? ? ? ?
Zn1 N1 C1 126.73(12) ? ? ? ?
Zn1 N1 C4 126.01(11) ? ? ? ?
C1 N1 C4 105.94(14) ? ? ? ?
Zn1 N2 C6 125.68(11) ? ? ? ?
Zn1 N2 C9 127.12(12) ? ? ? ?
C6 N2 C9 106.84(14) ? ? ? ?
Zn1 N3 C11 127.26(11) ? ? ? ?
Zn1 N3 C14 125.18(11) ? ? ? ?
C11 N3 C14 106.46(14) ? ? ? ?
Zn1 N4 C16 124.59(11) ? ? ? ?
Zn1 N4 C19 126.28(12) ? ? ? ?
C16 N4 C19 109.12(14) ? ? ? ?
N1 C1 C2 110.06(15) ? ? ? ?
N1 C1 C20 125.34(15) ? ? ? ?
C2 C1 C20 124.26(15) ? ? ? ?
C1 C2 C3 107.50(15) ? ? ? ?
C1 C2 H2 126.26 ? ? ? ?
C3 C2 H2 126.24 ? ? ? ?
C2 C3 C4 106.87(15) ? ? ? ?
C2 C3 H3 126.78 ? ? ? ?
C4 C3 H3 126.36 ? ? ? ?
N1 C4 C3 109.50(15) ? ? ? ?
N1 C4 C5 125.38(15) ? ? ? ?
C3 C4 C5 124.76(16) ? ? ? ?
C4 C5 C6 126.73(16) ? ? ? ?
C4 C5 H5 116.58 ? ? ? ?
C6 C5 H5 116.69 ? ? ? ?
N2 C6 C5 125.55(15) ? ? ? ?
N2 C6 C7 108.43(14) ? ? ? ?
C5 C6 C7 125.98(16) ? ? ? ?
C6 C7 Br1 124.81(13) ? ? ? ?
C6 C7 C8 108.78(15) ? ? ? ?
Br1 C7 C8 126.40(13) ? ? ? ?
C7 C8 C9 105.53(15) ? ? ? ?
C7 C8 H8 127.28 ? ? ? ?
C9 C8 H8 127.19 ? ? ? ?
N2 C9 C8 110.39(15) ? ? ? ?
N2 C9 C10 124.79(16) ? ? ? ?
C8 C9 C10 124.81(15) ? ? ? ?
C9 C10 C11 124.75(15) ? ? ? ?
C9 C10 C23 116.90(15) ? ? ? ?
C11 C10 C23 118.30(15) ? ? ? ?
N3 C11 C10 125.32(15) ? ? ? ?
N3 C11 C12 108.77(15) ? ? ? ?
C10 C11 C12 125.91(15) ? ? ? ?
C11 C12 C13 107.53(15) ? ? ? ?
C11 C12 H12 126.17 ? ? ? ?
C13 C12 H12 126.29 ? ? ? ?
C12 C13 C14 106.87(15) ? ? ? ?
C12 C13 H13 126.78 ? ? ? ?
C14 C13 H13 126.35 ? ? ? ?
N3 C14 C13 110.36(15) ? ? ? ?
N3 C14 C15 126.36(15) ? ? ? ?
C13 C14 C15 123.29(16) ? ? ? ?
C14 C15 C16 127.08(17) ? ? ? ?
C14 C15 H15 116.47 ? ? ? ?
C16 C15 H15 116.45 ? ? ? ?
N4 C16 C15 125.09(16) ? ? ? ?
N4 C16 C17 110.80(14) ? ? ? ?
C15 C16 C17 124.05(16) ? ? ? ?
C16 C17 C18 103.41(15) ? ? ? ?
C16 C17 H17a 110.88 ? ? ? ?
C16 C17 H17b 110.94 ? ? ? ?
C18 C17 H17a 111.11 ? ? ? ?
C18 C17 H17b 110.92 ? ? ? ?
H17a C17 H17b 109.47 ? ? ? ?
C17 C18 C19 100.69(13) ? ? ? ?
C17 C18 C21 110.75(15) ? ? ? ?
C17 C18 C22 112.95(15) ? ? ? ?
C19 C18 C21 107.33(15) ? ? ? ?
C19 C18 C22 114.85(14) ? ? ? ?
C21 C18 C22 109.86(14) ? ? ? ?
N4 C19 C18 111.18(14) ? ? ? ?
N4 C19 C20 124.75(16) ? ? ? ?
C18 C19 C20 123.93(15) ? ? ? ?
C1 C20 C19 127.58(15) ? ? ? ?
C1 C20 H20 116.12 ? ? ? ?
C19 C20 H20 116.30 ? ? ? ?
C18 C21 H21a 109.44 ? ? ? ?
C18 C21 H21b 109.30 ? ? ? ?
C18 C21 H21c 109.67 ? ? ? ?
H21a C21 H21b 109.47 ? ? ? ?
H21a C21 H21c 109.5 ? ? ? ?
H21b C21 H21c 109.47 ? ? ? ?
C18 C22 H22a 109.44 ? ? ? ?
C18 C22 H22b 109.45 ? ? ? ?
C18 C22 H22c 109.52 ? ? ? ?
H22a C22 H22b 109.47 ? ? ? ?
H22a C22 H22c 109.47 ? ? ? ?
H22b C22 H22c 109.47 ? ? ? ?
C10 C23 C24 120.21(15) ? ? ? ?
C10 C23 C28 122.10(15) ? ? ? ?
C24 C23 C28 117.67(15) ? ? ? ?
C23 C24 C25 121.11(16) ? ? ? ?
C23 C24 H24 119.35 ? ? ? ?
C25 C24 H24 119.54 ? ? ? ?
C24 C25 C26 121.01(16) ? ? ? ?
C24 C25 H25 119.60 ? ? ? ?
C26 C25 H25 119.38 ? ? ? ?
C25 C26 C27 117.78(15) ? ? ? ?
C25 C26 C29 121.30(17) ? ? ? ?
C27 C26 C29 120.91(16) ? ? ? ?
C26 C27 C28 121.16(16) ? ? ? ?
C26 C27 H27 119.23 ? ? ? ?
C28 C27 H27 119.61 ? ? ? ?
C23 C28 C27 121.26(16) ? ? ? ?
C23 C28 H28 119.35 ? ? ? ?
C27 C28 H28 119.39 ? ? ? ?
C26 C29 H29a 109.39 ? ? ? ?
C26 C29 H29b 109.56 ? ? ? ?
C26 C29 H29c 109.47 ? ? ? ?
H29a C29 H29b 109.5 ? ? ? ?
H29a C29 H29c 109.47 ? ? ? ?
H29b C29 H29c 109.47 ? ? ? ?
H1s C1s Cl1s 108.10 ? ? ? ?
H1s C1s Cl2s 108.27 ? ? ? ?
H1s C1s Cl3s 108.38 ? ? ? ?
Cl1s C1s Cl2s 111.36(11) ? ? ? ?
Cl1s C1s Cl3s 110.33(11) ? ? ? ?
Cl2s C1s Cl3s 110.30(11) ? ? ? ?

loop_
_geom_bond_atom_site_label_1
_geom_bond_atom_site_label_2
_geom_bond_distance
_geom_bond_site_symmetry_1
_geom_bond_site_symmetry_2
_geom_bond_publ_flag
Zn1 N1 2.0452(14) ? ? ?
Zn1 N2 2.0553(15) ? ? ?
Zn1 N3 2.0149(14) ? ? ?
Zn1 N4 2.1022(14) ? ? ?
N1 C1 1.373(2) ? ? ?
N1 C4 1.389(2) ? ? ?
N2 C6 1.373(2) ? ? ?
N2 C9 1.373(2) ? ? ?
N3 C11 1.394(2) ? ? ?
N3 C14 1.357(2) ? ? ?
N4 C16 1.362(2) ? ? ?
N4 C19 1.369(2) ? ? ?
C1 C2 1.432(2) ? ? ?
C1 C20 1.403(3) ? ? ?
C2 C3 1.356(3) ? ? ?
C2 H2 0.96 ? ? ?
C3 C4 1.441(2) ? ? ?
C3 H3 0.96 ? ? ?
C4 C5 1.378(2) ? ? ?
C5 C6 1.402(2) ? ? ?
C5 H5 0.96 ? ? ?
C6 C7 1.427(2) ? ? ?
C7 Br1 1.8775(17) ? ? ?
C7 C8 1.363(2) ? ? ?
C8 C9 1.427(3) ? ? ?
C8 H8 0.96 ? ? ?
C9 C10 1.419(2) ? ? ?
C10 C11 1.390(2) ? ? ?
C10 C23 1.501(2) ? ? ?
C11 C12 1.439(2) ? ? ?
C12 C13 1.353(3) ? ? ?
C12 H12 0.96 ? ? ?
C13 C14 1.438(2) ? ? ?
C13 H13 0.96 ? ? ?
C14 C15 1.404(2) ? ? ?
C15 C16 1.375(2) ? ? ?
C15 H15 0.96 ? ? ?
C16 C17 1.507(2) ? ? ?
C17 C18 1.526(3) ? ? ?
C17 H17a 0.96 ? ? ?
C17 H17b 0.96 ? ? ?
C18 C19 1.531(2) ? ? ?
C18 C21 1.537(3) ? ? ?
C18 C22 1.530(2) ? ? ?
C19 C20 1.369(2) ? ? ?
C20 H20 0.96 ? ? ?
C21 H21a 0.96 ? ? ?
C21 H21b 0.96 ? ? ?
C21 H21c 0.96 ? ? ?
C22 H22a 0.96 ? ? ?
C22 H22b 0.96 ? ? ?
C22 H22c 0.96 ? ? ?
C23 C24 1.391(2) ? ? ?
C23 C28 1.390(2) ? ? ?
C24 C25 1.398(2) ? ? ?
C24 H24 0.96 ? ? ?
C25 C26 1.391(3) ? ? ?
C25 H25 0.96 ? ? ?
C26 C27 1.389(3) ? ? ?
C26 C29 1.508(2) ? ? ?
C27 C28 1.393(2) ? ? ?
C27 H27 0.96 ? ? ?
C28 H28 0.96 ? ? ?
C29 H29a 0.96 ? ? ?
C29 H29b 0.96 ? ? ?
C29 H29c 0.96 ? ? ?
H1s C1s 0.96 ? ? ?
C1s Cl1s 1.757(2) ? ? ?
C1s Cl2s 1.755(2) ? ? ?
C1s Cl3s 1.7624(20) ? ? ?

loop_
_geom_torsion_atom_site_label_1
_geom_torsion_atom_site_label_2
_geom_torsion_atom_site_label_3
_geom_torsion_atom_site_label_4
_geom_torsion
_geom_torsion_site_symmetry_1
_geom_torsion_site_symmetry_2
_geom_torsion_site_symmetry_3
_geom_torsion_site_symmetry_4
_geom_torsion_publ_flag
N2 Zn1 N1 C1 168.4(3) ? ? ? ? ?
N2 Zn1 N1 C4 3.45(18) ? ? ? ? ?
N3 Zn1 N1 C1 82.4(2) ? ? ? ? ?
N3 Zn1 N1 C4 -82.6(2) ? ? ? ? ?
N4 Zn1 N1 C1 -3.35(18) ? ? ? ? ?
N4 Zn1 N1 C4 -168.3(3) ? ? ? ? ?
N1 Zn1 N2 C6 -5.15(18) ? ? ? ? ?
N1 Zn1 N2 C9 -177.3(3) ? ? ? ? ?
N3 Zn1 N2 C6 170.8(3) ? ? ? ? ?
N3 Zn1 N2 C9 -1.37(18) ? ? ? ? ?
N4 Zn1 N2 C6 81.2(2) ? ? ? ? ?
N4 Zn1 N2 C9 -91.0(2) ? ? ? ? ?
N1 Zn1 N3 C11 96.5(2) ? ? ? ? ?
N1 Zn1 N3 C14 -97.1(2) ? ? ? ? ?
N2 Zn1 N3 C11 10.46(18) ? ? ? ? ?
N2 Zn1 N3 C14 176.9(3) ? ? ? ? ?
N4 Zn1 N3 C11 -177.8(3) ? ? ? ? ?
N4 Zn1 N3 C14 -11.36(18) ? ? ? ? ?
N1 Zn1 N4 C16 -176.9(3) ? ? ? ? ?
N1 Zn1 N4 C19 4.74(18) ? ? ? ? ?
N2 Zn1 N4 C16 96.7(2) ? ? ? ? ?
N2 Zn1 N4 C19 -81.7(2) ? ? ? ? ?
N3 Zn1 N4 C16 7.19(19) ? ? ? ? ?
N3 Zn1 N4 C19 -171.2(3) ? ? ? ? ?
Zn1 N1 C1 C2 -170.9(4) ? ? ? ? ?
Zn1 N1 C1 C20 2.72(16) ? ? ? ? ?
C4 N1 C1 C2 -3.5(2) ? ? ? ? ?
C4 N1 C1 C20 170.1(4) ? ? ? ? ?
Zn1 N1 C4 C3 171.0(4) ? ? ? ? ?
Zn1 N1 C4 C5 -2.36(17) ? ? ? ? ?
C1 N1 C4 C3 3.4(2) ? ? ? ? ?
C1 N1 C4 C5 -169.9(5) ? ? ? ? ?
Zn1 N2 C6 C5 6.01(17) ? ? ? ? ?
Zn1 N2 C6 C7 -172.0(4) ? ? ? ? ?
C9 N2 C6 C5 179.5(4) ? ? ? ? ?
C9 N2 C6 C7 1.5(2) ? ? ? ? ?
Zn1 N2 C9 C8 171.6(4) ? ? ? ? ?
Zn1 N2 C9 C10 -7.70(16) ? ? ? ? ?
C6 N2 C9 C8 -1.8(2) ? ? ? ? ?
C6 N2 C9 C10 179.0(4) ? ? ? ? ?
Zn1 N3 C11 C10 -11.67(17) ? ? ? ? ?
Zn1 N3 C11 C12 167.8(4) ? ? ? ? ?
C14 N3 C11 C10 179.9(5) ? ? ? ? ?
C14 N3 C11 C12 -0.7(2) ? ? ? ? ?
Zn1 N3 C14 C13 -168.3(4) ? ? ? ? ?
Zn1 N3 C14 C15 11.47(17) ? ? ? ? ?
C11 N3 C14 C13 0.4(2) ? ? ? ? ?
C11 N3 C14 C15 -179.8(4) ? ? ? ? ?
Zn1 N4 C16 C15 -2.23(18) ? ? ? ? ?
Zn1 N4 C16 C17 174.9(4) ? ? ? ? ?
C19 N4 C16 C15 176.4(5) ? ? ? ? ?
C19 N4 C16 C17 -6.5(2) ? ? ? ? ?
Zn1 N4 C19 C18 170.2(3) ? ? ? ? ?
Zn1 N4 C19 C20 -5.63(17) ? ? ? ? ?
C16 N4 C19 C18 -8.4(2) ? ? ? ? ?
C16 N4 C19 C20 175.8(5) ? ? ? ? ?
N1 C1 C2 C3 2.2(2) ? ? ? ? ?
C20 C1 C2 C3 -171.5(5) ? ? ? ? ?
N1 C1 C20 C19 -2.0(2) ? ? ? ? ?
C2 C1 C20 C19 170.7(5) ? ? ? ? ?
C1 C2 C3 C4 0.0(2) ? ? ? ? ?
C2 C3 C4 N1 -2.1(2) ? ? ? ? ?
C2 C3 C4 C5 171.2(5) ? ? ? ? ?
N1 C4 C5 C6 1.48(19) ? ? ? ? ?
C3 C4 C5 C6 -170.9(5) ? ? ? ? ?
C4 C5 C6 N2 -3.5(2) ? ? ? ? ?
C4 C5 C6 C7 174.2(5) ? ? ? ? ?
N2 C6 C7 Br1 178.1(4) ? ? ? ? ?
N2 C6 C7 C8 -0.7(2) ? ? ? ? ?
C5 C6 C7 Br1 0.16(16) ? ? ? ? ?
C5 C6 C7 C8 -178.7(5) ? ? ? ? ?
C6 C7 C8 C9 -0.4(2) ? ? ? ? ?
Br1 C7 C8 C9 -179.2(4) ? ? ? ? ?
C7 C8 C9 N2 1.3(2) ? ? ? ? ?
C7 C8 C9 C10 -179.4(5) ? ? ? ? ?
N2 C9 C10 C11 10.0(2) ? ? ? ? ?
N2 C9 C10 C23 -167.3(5) ? ? ? ? ?
C8 C9 C10 C11 -169.2(5) ? ? ? ? ?
C8 C9 C10 C23 13.6(2) ? ? ? ? ?
C9 C10 C11 N3 0.17(19) ? ? ? ? ?
C9 C10 C11 C12 -179.1(5) ? ? ? ? ?
C23 C10 C11 N3 177.3(4) ? ? ? ? ?
C23 C10 C11 C12 -2.0(2) ? ? ? ? ?
C9 C10 C23 C24 55.1(3) ? ? ? ? ?
C9 C10 C23 C28 -126.6(4) ? ? ? ? ?
C11 C10 C23 C24 -122.3(4) ? ? ? ? ?
C11 C10 C23 C28 56.0(3) ? ? ? ? ?
N3 C11 C12 C13 0.7(2) ? ? ? ? ?
C10 C11 C12 C13 -179.9(5) ? ? ? ? ?
C11 C12 C13 C14 -0.4(2) ? ? ? ? ?
C12 C13 C14 N3 0.0(2) ? ? ? ? ?
C12 C13 C14 C15 -179.8(5) ? ? ? ? ?
N3 C14 C15 C16 -2.9(2) ? ? ? ? ?
C13 C14 C15 C16 176.8(5) ? ? ? ? ?
C14 C15 C16 N4 -2.0(2) ? ? ? ? ?
C14 C15 C16 C17 -178.7(5) ? ? ? ? ?
N4 C16 C17 C18 18.2(2) ? ? ? ? ?
C15 C16 C17 C18 -164.6(5) ? ? ? ? ?
C16 C17 C18 C19 -20.8(2) ? ? ? ? ?
C16 C17 C18 C21 92.6(4) ? ? ? ? ?
C16 C17 C18 C22 -143.7(4) ? ? ? ? ?
C17 C18 C19 N4 18.9(2) ? ? ? ? ?
C17 C18 C19 C20 -165.2(5) ? ? ? ? ?
C21 C18 C19 N4 -97.0(4) ? ? ? ? ?
C21 C18 C19 C20 78.9(3) ? ? ? ? ?
C22 C18 C19 N4 140.5(4) ? ? ? ? ?
C22 C18 C19 C20 -43.6(3) ? ? ? ? ?
N4 C19 C20 C1 3.62(20) ? ? ? ? ?
C18 C19 C20 C1 -171.7(5) ? ? ? ? ?
C10 C23 C24 C25 177.2(5) ? ? ? ? ?
C28 C23 C24 C25 -1.2(2) ? ? ? ? ?
C10 C23 C28 C27 -177.4(5) ? ? ? ? ?
C24 C23 C28 C27 1.0(2) ? ? ? ? ?
C23 C24 C25 C26 0.7(2) ? ? ? ? ?
C24 C25 C26 C27 0.1(2) ? ? ? ? ?
C24 C25 C26 C29 -179.0(5) ? ? ? ? ?
C25 C26 C27 C28 -0.3(2) ? ? ? ? ?
C29 C26 C27 C28 178.8(5) ? ? ? ? ?
C26 C27 C28 C23 -0.3(2) ? ? ? ? ?
Cl2s C1s Cl1s Cl2s 0.00(7) ? ? ? ? ?
Cl2s C1s Cl1s Cl3s 122.8(2) ? ? ? ? ?
Cl3s C1s Cl1s Cl2s -122.8(2) ? ? ? ? ?
Cl3s C1s Cl1s Cl3s 0.00(7) ? ? ? ? ?
Cl1s C1s Cl2s Cl1s 0.00(8) ? ? ? ? ?
Cl1s C1s Cl2s Cl3s -122.9(2) ? ? ? ? ?
Cl3s C1s Cl2s Cl1s 122.9(2) ? ? ? ? ?
Cl3s C1s Cl2s Cl3s 0.00(7) ? ? ? ? ?
Cl1s C1s Cl3s Cl1s 0.00(8) ? ? ? ? ?
Cl1s C1s Cl3s Cl2s 123.5(2) ? ? ? ? ?
Cl2s C1s Cl3s Cl1s -123.5(2) ? ? ? ? ?
Cl2s C1s Cl3s Cl2s 0.00(7) ? ? ? ? ?
C1s Cl1s Cl2s C1s 0.00(20) ? ? ? ? ?
C1s Cl1s Cl2s Cl3s 33.78(15) ? ? ? ? ?
Cl3s Cl1s Cl2s C1s -33.78(15) ? ? ? ? ?
Cl3s Cl1s Cl2s Cl3s 0.00(3) ? ? ? ? ?
C1s Cl1s Cl3s C1s 0.00(20) ? ? ? ? ?
C1s Cl1s Cl3s Cl2s -33.21(15) ? ? ? ? ?
Cl2s Cl1s Cl3s C1s 33.21(15) ? ? ? ? ?
Cl2s Cl1s Cl3s Cl2s 0.00(3) ? ? ? ? ?
C1s Cl2s Cl3s C1s 0.00(20) ? ? ? ? ?
C1s Cl2s Cl3s Cl1s 33.22(15) ? ? ? ? ?
Cl1s Cl2s Cl3s C1s -33.22(15) ? ? ? ? ?
Cl1s Cl2s Cl3s Cl1s 0.00(4) ? ? ? ? ?
